data_2238397
loop_
_publ_author_name
'Bandeira, Katlen C. T.'
'Bresolin, Leandro'
'N\"ather, Christian'
'Jess, Inke'
'Oliveira, Adriano B.'

_publ_section_title
;
 1-(5-Bromo-2-oxoindolin-3-ylidene)thiosemicarbazone
;
_journal_issue 8
_journal_name_full 'Acta Crystallographica Section E'
_journal_page_first o1251
_journal_page_last o1252
_journal_paper_doi 10.1107/S1600536813018564
_journal_volume 69
_journal_year 2013
_chemical_formula_iupac 'C9 H7 Br N4 O S'
_chemical_formula_moiety 'C9 H7 Br N4 O S'
_chemical_formula_sum 'C9 H7 Br N4 O S'
_chemical_formula_weight 299.16
_chemical_name_common 5-Bromoisatin-3-thiosemicarbazone
_chemical_name_systematic
;
1-(5-Bromo-2-oxoindolin-3-ylidene)thiosemicarbazone
;
_space_group_IT_number 19
_symmetry_cell_setting orthorhombic
_symmetry_space_group_name_Hall 'P 2ac 2ab'
_symmetry_space_group_name_H-M 'P 21 21 21'
_atom_sites_solution_hydrogens geom
_atom_sites_solution_primary direct
_atom_sites_solution_secondary difmap
_audit_creation_method SHELXL-97
_cell_angle_alpha 90.00
_cell_angle_beta 90.00
_cell_angle_gamma 90.00
_cell_formula_units_Z 4
_cell_length_a 4.0185(2)
_cell_length_b 14.6418(8)
_cell_length_c 18.8276(11)
_cell_measurement_temperature 293(2)
_cell_volume 1107.78(10)
_computing_cell_refinement '<i>X-AREA</i> (Stoe & Cie, 2008)'
_computing_data_collection '<i>X-AREA</i> (Stoe & Cie, 2008)'
_computing_data_reduction '<i>XRED32</i> (Stoe & Cie, 2008)'
_computing_molecular_graphics 'DIAMOND (Brandenburg, 2006)'
_computing_publication_material 'publCIF (Westrip, 2010)'
_computing_structure_refinement 'SHELXL97 (Sheldrick, 2008)'
_computing_structure_solution 'SHELXS97 (Sheldrick, 2008)'
_diffrn_ambient_temperature 293(2)
_diffrn_measured_fraction_theta_full 0.997
_diffrn_measured_fraction_theta_max 0.997
_diffrn_measurement_device_type 'Stoe IPDS-1'
_diffrn_measurement_method '\f scans'
_diffrn_radiation_monochromator graphite
_diffrn_radiation_type MoK\a
_diffrn_radiation_wavelength 0.71073
_diffrn_reflns_av_R_equivalents 0.0514
_diffrn_reflns_av_sigmaI/netI 0.0384
_diffrn_reflns_limit_h_max 5
_diffrn_reflns_limit_h_min -4
_diffrn_reflns_limit_k_max 17
_diffrn_reflns_limit_k_min -18
_diffrn_reflns_limit_l_max 24
_diffrn_reflns_limit_l_min -24
_diffrn_reflns_number 7791
_diffrn_reflns_theta_full 27.00
_diffrn_reflns_theta_max 27.00
_diffrn_reflns_theta_min 2.57
_exptl_absorpt_coefficient_mu 3.882
_exptl_absorpt_correction_type none
_exptl_crystal_colour yellow
_exptl_crystal_density_diffrn 1.794
_exptl_crystal_density_method 'not measured'
_exptl_crystal_description prism
_exptl_crystal_F_000 592
_exptl_crystal_size_max 0.10
_exptl_crystal_size_mid 0.06
_exptl_crystal_size_min 0.04
_refine_diff_density_max 0.734
_refine_diff_density_min -0.551
_refine_ls_abs_structure_details 'Flack (1983), 951 Friedel  pairs'
_refine_ls_abs_structure_Flack -0.015(13)
_refine_ls_extinction_coef 0.0123(16)
_refine_ls_extinction_expression Fc^*^=kFc[1+0.001xFc^2^\l^3^/sin(2\q)]^-1/4^
_refine_ls_extinction_method 'SHELXL97 (Sheldrick, 2008)'
_refine_ls_goodness_of_fit_ref 1.022
_refine_ls_hydrogen_treatment constr
_refine_ls_matrix_type full
_refine_ls_number_parameters 148
_refine_ls_number_reflns 2405
_refine_ls_number_restraints 0
_refine_ls_restrained_S_all 1.022
_refine_ls_R_factor_all 0.0491
_refine_ls_R_factor_gt 0.0394
_refine_ls_shift/su_max 0.000
_refine_ls_shift/su_mean 0.000
_refine_ls_structure_factor_coef Fsqd
_refine_ls_weighting_details 'calc w=1/[\s^2^(Fo^2^)+(0.0516P)^2^+0.9296P] where P=(Fo^2^+2Fc^2^)/3'
_refine_ls_weighting_scheme calc
_refine_ls_wR_factor_gt 0.0861
_refine_ls_wR_factor_ref 0.0910
_reflns_number_gt 2106
_reflns_number_total 2405
_reflns_threshold_expression I>2sigma(I)
_cod_data_source_file lr2109.cif
_cod_data_source_block I
_cod_database_code 2238397

loop_
_symmetry_equiv_pos_as_xyz
'x, y, z'
'-x+1/2, -y, z+1/2'
'-x, y+1/2, -z+1/2'
'x+1/2, -y+1/2, -z'

loop_
_atom_site_type_symbol
_atom_site_label
_atom_site_fract_x
_atom_site_fract_y
_atom_site_fract_z
_atom_site_U_iso_or_equiv
_atom_site_adp_type
_atom_site_calc_flag
_atom_site_refinement_flags
_atom_site_occupancy
_atom_site_symmetry_multiplicity
Br Br1 1.14379(13) 0.36317(4) 0.59001(2) 0.04209(17) Uani d . 1 1
S S1 -0.1204(3) 0.31338(7) 0.15460(5) 0.0298(2) Uani d . 1 1
O O1 0.2574(8) 0.5699(2) 0.26587(16) 0.0352(8) Uani d . 1 1
N N1 0.5769(10) 0.6107(2) 0.36442(17) 0.0271(8) Uani d . 1 1
H H1 0.5788 0.6690 0.3590 0.033 Uiso d R 1 1
N N2 0.3785(9) 0.3806(2) 0.32307(15) 0.0223(6) Uani d . 1 1
N N3 0.2026(9) 0.3844(2) 0.26195(17) 0.0248(7) Uani d . 1 1
H H3 0.1764 0.4359 0.2406 0.030 Uiso calc R 1 1
N N4 0.0979(10) 0.2311(2) 0.27236(17) 0.0285(7) Uani d . 1 1
H H1N4 0.0154 0.1799 0.2562 0.029(13) Uiso d R 1 1
H H2N4 0.1793 0.2242 0.3124 0.038(15) Uiso d R 1 1
C C1 0.4265(11) 0.5512(3) 0.31935(19) 0.0254(9) Uani d . 1 1
C C2 0.4870(10) 0.4577(2) 0.3483(2) 0.0209(7) Uani d . 1 1
C C3 0.6801(9) 0.4700(2) 0.4126(2) 0.0213(7) Uani d . 1 1
C C4 0.8021(10) 0.4087(3) 0.4623(2) 0.0253(8) Uani d . 1 1
H H4 0.7701 0.3461 0.4574 0.030 Uiso calc R 1 1
C C5 0.9739(11) 0.4448(3) 0.5197(2) 0.0299(9) Uani d . 1 1
C C6 1.0274(11) 0.5383(3) 0.5283(2) 0.0335(10) Uani d . 1 1
H H6 1.1455 0.5597 0.5674 0.040 Uiso calc R 1 1
C C7 0.9031(13) 0.5993(3) 0.4782(2) 0.0344(10) Uani d . 1 1
H H7 0.9363 0.6618 0.4832 0.041 Uiso calc R 1 1
C C8 0.7292(10) 0.5647(3) 0.4210(2) 0.0269(9) Uani d . 1 1
C C9 0.0663(9) 0.3069(3) 0.2340(2) 0.0227(8) Uani d . 1 1

loop_
_atom_site_aniso_label
_atom_site_aniso_U_11
_atom_site_aniso_U_22
_atom_site_aniso_U_33
_atom_site_aniso_U_12
_atom_site_aniso_U_13
_atom_site_aniso_U_23
Br1 0.0320(2) 0.0652(3) 0.0290(2) -0.0030(3) -0.0044(2) 0.0148(2)
S1 0.0302(5) 0.0322(5) 0.0270(4) -0.0033(5) -0.0081(5) 0.0052(4)
O1 0.052(2) 0.0260(14) 0.0281(14) 0.0089(13) -0.0046(13) 0.0020(12)
N1 0.038(2) 0.0155(15) 0.0274(16) 0.0004(13) 0.0009(15) -0.0012(11)
N2 0.0221(15) 0.0232(15) 0.0218(13) 0.0011(14) -0.0005(14) -0.0003(11)
N3 0.030(2) 0.0213(16) 0.0228(14) 0.0008(13) -0.0016(13) 0.0024(12)
N4 0.035(2) 0.0228(16) 0.0272(16) -0.0010(15) -0.0076(16) 0.0050(12)
C1 0.030(2) 0.0227(18) 0.0233(18) 0.0025(16) 0.0038(16) 0.0031(14)
C2 0.0209(18) 0.0195(17) 0.0223(17) 0.0033(14) 0.0046(14) 0.0013(14)
C3 0.0202(19) 0.0214(16) 0.0224(16) -0.0034(14) 0.0063(17) -0.0001(14)
C4 0.020(2) 0.0313(19) 0.0241(17) -0.0021(15) 0.0031(15) 0.0055(15)
C5 0.021(2) 0.046(2) 0.0223(18) -0.0016(17) 0.0043(15) 0.0033(17)
C6 0.029(2) 0.045(3) 0.027(2) -0.0087(19) 0.0034(17) -0.0087(18)
C7 0.036(3) 0.036(2) 0.0306(19) -0.010(2) 0.010(2) -0.0104(16)
C8 0.030(2) 0.0275(19) 0.0236(19) -0.0019(15) 0.0086(15) -0.0031(15)
C9 0.018(2) 0.0256(18) 0.0248(17) -0.0018(14) 0.0051(14) 0.0014(15)

loop_
_atom_type_symbol
_atom_type_description
_atom_type_scat_dispersion_real
_atom_type_scat_dispersion_imag
_atom_type_scat_source
C C 0.0033 0.0016 'International Tables Vol C Tables 4.2.6.8 and 6.1.1.4'
H H 0.0000 0.0000 'International Tables Vol C Tables 4.2.6.8 and 6.1.1.4'
N N 0.0061 0.0033 'International Tables Vol C Tables 4.2.6.8 and 6.1.1.4'
O O 0.0106 0.0060 'International Tables Vol C Tables 4.2.6.8 and 6.1.1.4'
S S 0.1246 0.1234 'International Tables Vol C Tables 4.2.6.8 and 6.1.1.4'
Br Br -0.2901 2.4595 'International Tables Vol C Tables 4.2.6.8 and 6.1.1.4'

loop_
_geom_angle_atom_site_label_1
_geom_angle_atom_site_label_2
_geom_angle_atom_site_label_3
_geom_angle
C1 N1 C8 111.2(3)
C1 N1 H1 124.5
C8 N1 H1 124.3
C2 N2 N3 116.8(3)
N2 N3 C9 120.2(3)
N2 N3 H3 119.9
C9 N3 H3 119.9
C9 N4 H1N4 119.3
C9 N4 H2N4 129.3
H1N4 N4 H2N4 111.2
O1 C1 N1 127.3(4)
O1 C1 C2 125.9(4)
N1 C1 C2 106.7(3)
N2 C2 C3 126.4(3)
N2 C2 C1 127.4(4)
C3 C2 C1 106.1(3)
C4 C3 C8 120.7(4)
C4 C3 C2 132.3(3)
C8 C3 C2 106.9(3)
C5 C4 C3 117.1(4)
C5 C4 H4 121.4
C3 C4 H4 121.4
C4 C5 C6 122.8(4)
C4 C5 Br1 118.7(3)
C6 C5 Br1 118.5(3)
C7 C6 C5 119.7(4)
C7 C6 H6 120.2
C5 C6 H6 120.2
C8 C7 C6 118.4(4)
C8 C7 H7 120.8
C6 C7 H7 120.8
C7 C8 N1 129.6(4)
C7 C8 C3 121.3(4)
N1 C8 C3 109.1(3)
N4 C9 N3 116.4(3)
N4 C9 S1 125.1(3)
N3 C9 S1 118.4(3)

loop_
_geom_bond_atom_site_label_1
_geom_bond_atom_site_label_2
_geom_bond_distance
Br1 C5 1.910(4)
S1 C9 1.675(4)
O1 C1 1.245(5)
N1 C1 1.358(5)
N1 C8 1.400(5)
N1 H1 0.8598
N2 C2 1.299(5)
N2 N3 1.352(4)
N3 C9 1.367(5)
N3 H3 0.8600
N4 C9 1.330(5)
N4 H1N4 0.8746
N4 H2N4 0.8285
C1 C2 1.494(5)
C2 C3 1.449(6)
C3 C4 1.387(5)
C3 C8 1.409(5)
C4 C5 1.386(6)
C4 H4 0.9300
C5 C6 1.396(6)
C6 C7 1.392(7)
C6 H6 0.9300
C7 C8 1.381(6)
C7 H7 0.9300

loop_
_geom_hbond_atom_site_label_D
_geom_hbond_atom_site_label_H
_geom_hbond_atom_site_label_A
_geom_hbond_site_symmetry_A
_geom_hbond_distance_DH
_geom_hbond_distance_HA
_geom_hbond_distance_DA
_geom_hbond_angle_DHA
N1 H1 S1 3 0.86 2.82 3.507(3) 139
N3 H3 O1 1 0.86 2.04 2.726(4) 135
N4 H2N4 Br1 4_456 0.83 2.91 3.665(4) 152
N4 H1N4 O1 3_545 0.87 1.99 2.851(4) 167

loop_
_geom_torsion_atom_site_label_1
_geom_torsion_atom_site_label_2
_geom_torsion_atom_site_label_3
_geom_torsion_atom_site_label_4
_geom_torsion
C2 N2 N3 C9 -176.8(4)
C8 N1 C1 O1 176.5(4)
C8 N1 C1 C2 -0.5(5)
N3 N2 C2 C3 -179.9(4)
N3 N2 C2 C1 3.1(6)
O1 C1 C2 N2 0.6(7)
N1 C1 C2 N2 177.7(4)
O1 C1 C2 C3 -176.9(4)
N1 C1 C2 C3 0.2(4)
N2 C2 C3 C4 0.9(7)
C1 C2 C3 C4 178.4(4)
N2 C2 C3 C8 -177.4(4)
C1 C2 C3 C8 0.1(4)
C8 C3 C4 C5 -0.3(6)
C2 C3 C4 C5 -178.4(4)
C3 C4 C5 C6 -0.3(6)
C3 C4 C5 Br1 179.5(3)
C4 C5 C6 C7 0.5(7)
Br1 C5 C6 C7 -179.3(3)
C5 C6 C7 C8 0.0(7)
C6 C7 C8 N1 179.1(4)
C6 C7 C8 C3 -0.6(6)
C1 N1 C8 C7 -179.1(4)
C1 N1 C8 C3 0.6(5)
C4 C3 C8 C7 0.8(6)
C2 C3 C8 C7 179.3(4)
C4 C3 C8 N1 -178.9(3)
C2 C3 C8 N1 -0.4(4)
N2 N3 C9 N4 4.4(6)
N2 N3 C9 S1 -174.7(3)
